data_7005031
loop_
_publ_author_name
'Stander, Elzet'
'Cronje, Stephanie'
'Raubenheimer, Helgard G.'

_publ_section_title
;
 Preparing alpha,beta-unsaturated Fischer-type carbene complexes via an
 unforeseen route.
;
_journal_issue 4
_journal_name_full 'Dalton transactions (Cambridge, England : 2003)'
_journal_page_first 424
_journal_page_last 429
_journal_paper_doi 10.1039/b615079a
_journal_year 2007
_chemical_formula_moiety 'C11 H11 N O6 W'
_chemical_formula_sum 'C11 H11 N O6 W'
_chemical_formula_weight 437.06
_chemical_name_common 'Complex 2b'
_chemical_name_systematic
;
?
;
_space_group_IT_number 14
_symmetry_cell_setting monoclinic
_symmetry_space_group_name_Hall '-P 2ybc'
_symmetry_space_group_name_H-M 'P 1 21/c 1'
_atom_sites_solution_hydrogens geom
_atom_sites_solution_primary direct
_atom_sites_solution_secondary difmap
_audit_creation_method SHELXL-97
_cell_angle_alpha 90.00
_cell_angle_beta 93.036(1)
_cell_angle_gamma 90.00
_cell_formula_units_Z 4
_cell_length_a 10.5753(5)
_cell_length_b 6.8567(3)
_cell_length_c 18.7407(9)
_cell_measurement_reflns_used 5358
_cell_measurement_temperature 173(2)
_cell_measurement_theta_max 28.2026
_cell_measurement_theta_min 2.8309
_cell_volume 1357.01(11)
_computing_cell_refinement 'SAINT (Bruker, 2002)'
_computing_data_collection 'SMART (Bruker, 2001)'
_computing_data_reduction SAINT
_computing_molecular_graphics
;
X-Seed (Barbour, 2001; Atwood and Barbour, 2003)
;
_computing_publication_material
;
X-Seed
;
_computing_structure_refinement 'SHELXL-97 (Sheldrick, 1997)'
_computing_structure_solution 'SHELXS-97 (Sheldrick, 1997)'
_diffrn_ambient_temperature 173(2)
_diffrn_measured_fraction_theta_full 0.926
_diffrn_measured_fraction_theta_max 0.926
_diffrn_measurement_device_type 'Bruker APEX CCD area-detector'
_diffrn_measurement_method \w
_diffrn_radiation_monochromator graphite
_diffrn_radiation_source 'fine-focus sealed tube'
_diffrn_radiation_type MoK\a
_diffrn_radiation_wavelength 0.71073
_diffrn_reflns_av_R_equivalents 0.0192
_diffrn_reflns_av_sigmaI/netI 0.0246
_diffrn_reflns_limit_h_max 13
_diffrn_reflns_limit_h_min -14
_diffrn_reflns_limit_k_max 5
_diffrn_reflns_limit_k_min -9
_diffrn_reflns_limit_l_max 24
_diffrn_reflns_limit_l_min -22
_diffrn_reflns_number 8020
_diffrn_reflns_theta_full 28.26
_diffrn_reflns_theta_max 28.26
_diffrn_reflns_theta_min 1.93
_diffrn_standards_number 0
_exptl_absorpt_coefficient_mu 8.533
_exptl_absorpt_correction_T_max 0.4245
_exptl_absorpt_correction_T_min 0.3762
_exptl_absorpt_correction_type multi-scan
_exptl_absorpt_process_details 'SADABS, Blessing, Acta Cryst. A51 (1995) 33-38'
_exptl_crystal_colour Yellow
_exptl_crystal_density_diffrn 2.139
_exptl_crystal_density_method 'not measured'
_exptl_crystal_description Prism
_exptl_crystal_F_000 824
_exptl_crystal_size_max 0.12
_exptl_crystal_size_mid 0.10
_exptl_crystal_size_min 0.10
_refine_diff_density_max 0.699
_refine_diff_density_min -0.845
_refine_diff_density_rms 0.118
_refine_ls_extinction_method none
_refine_ls_goodness_of_fit_ref 1.012
_refine_ls_hydrogen_treatment constr
_refine_ls_matrix_type full
_refine_ls_number_parameters 175
_refine_ls_number_reflns 3119
_refine_ls_number_restraints 0
_refine_ls_restrained_S_all 1.012
_refine_ls_R_factor_all 0.0196
_refine_ls_R_factor_gt 0.0176
_refine_ls_shift/su_max 0.002
_refine_ls_shift/su_mean 0.000
_refine_ls_structure_factor_coef Fsqd
_refine_ls_weighting_details 'calc w=1/[\s^2^(Fo^2^)+(0.0166P)^2^+1.6326P] where P=(Fo^2^+2Fc^2^)/3'
_refine_ls_weighting_scheme calc
_refine_ls_wR_factor_gt 0.0394
_refine_ls_wR_factor_ref 0.0402
_reflns_number_gt 2917
_reflns_number_total 3119
_reflns_threshold_expression >2sigma(I)
_cod_data_source_file b615079a.txt
_cod_data_source_block Complex_2b
_cod_original_sg_symbol_H-M P21/c
_cod_database_code 7005031

loop_
_symmetry_equiv_pos_as_xyz
'x, y, z'
'-x, y+1/2, -z+1/2'
'-x, -y, -z'
'x, -y-1/2, z-1/2'

loop_
_atom_site_label
_atom_site_type_symbol
_atom_site_fract_x
_atom_site_fract_y
_atom_site_fract_z
_atom_site_U_iso_or_equiv
_atom_site_adp_type
_atom_site_occupancy
_atom_site_symmetry_multiplicity
_atom_site_calc_flag
_atom_site_refinement_flags
_atom_site_disorder_assembly
_atom_site_disorder_group
W1 W 0.795441(9) 0.580278(15) 0.087830(5) 0.01115(4) Uani 1 1 d . . .
O1 O 0.8106(2) 0.6599(3) 0.26075(10) 0.0191(4) Uani 1 1 d . . .
O2 O 0.9307(2) 0.1637(3) 0.08627(14) 0.0309(5) Uani 1 1 d . . .
O3 O 0.7941(2) 0.6469(3) -0.07911(11) 0.0235(5) Uani 1 1 d . . .
O4 O 1.0701(2) 0.7713(3) 0.09412(12) 0.0277(5) Uani 1 1 d . . .
O5 O 0.6571(2) 0.9862(3) 0.10704(12) 0.0239(5) Uani 1 1 d . . .
O6 O 0.52890(19) 0.3676(3) 0.06195(11) 0.0199(4) Uani 1 1 d . . .
N1 N 0.6880(2) 0.4522(4) 0.35470(12) 0.0183(5) Uani 1 1 d . . .
H1 H 0.7266 0.5633 0.3468 0.022 Uiso 1 1 calc R . .
C1 C 0.7757(3) 0.5369(4) 0.20601(15) 0.0145(5) Uani 1 1 d . . .
C2 C 0.7090(3) 0.3764(4) 0.23028(14) 0.0157(6) Uani 1 1 d . . .
H2 H 0.6876 0.2805 0.1951 0.019 Uiso 1 1 calc R . .
C3 C 0.6683(3) 0.3350(4) 0.29945(15) 0.0153(5) Uani 1 1 d . . .
C4 C 0.6524(3) 0.4158(5) 0.42757(16) 0.0234(7) Uani 1 1 d . . .
H4A H 0.6013 0.2966 0.4287 0.035 Uiso 1 1 calc R . .
H4B H 0.6029 0.5262 0.4441 0.035 Uiso 1 1 calc R . .
H4C H 0.7289 0.4000 0.4589 0.035 Uiso 1 1 calc R . .
C5 C 0.5954(3) 0.1506(5) 0.30939(17) 0.0252(7) Uani 1 1 d . . .
H5A H 0.6388 0.0712 0.3467 0.038 Uiso 1 1 calc R . .
H5B H 0.5899 0.0774 0.2644 0.038 Uiso 1 1 calc R . .
H5C H 0.5100 0.1824 0.3236 0.038 Uiso 1 1 calc R . .
C6 C 0.8918(3) 0.8241(5) 0.24950(15) 0.0236(7) Uani 1 1 d . . .
H6A H 0.9759 0.7775 0.2379 0.035 Uiso 1 1 calc R . .
H6B H 0.8991 0.9034 0.2930 0.035 Uiso 1 1 calc R . .
H6C H 0.8558 0.9032 0.2099 0.035 Uiso 1 1 calc R . .
C7 C 0.8827(3) 0.3129(4) 0.08589(15) 0.0178(6) Uani 1 1 d . . .
C8 C 0.7957(3) 0.6193(4) -0.01787(15) 0.0163(6) Uani 1 1 d . . .
C9 C 0.9709(3) 0.7054(4) 0.09461(14) 0.0165(6) Uani 1 1 d . . .
C10 C 0.7087(3) 0.8409(4) 0.09905(14) 0.0145(5) Uani 1 1 d . . .
C11 C 0.6239(3) 0.4456(4) 0.07243(14) 0.0140(5) Uani 1 1 d . . .

loop_
_atom_site_aniso_label
_atom_site_aniso_U_11
_atom_site_aniso_U_22
_atom_site_aniso_U_33
_atom_site_aniso_U_23
_atom_site_aniso_U_13
_atom_site_aniso_U_12
W1 0.01261(6) 0.01130(6) 0.00960(6) 0.00002(4) 0.00117(4) -0.00051(4)
O1 0.0265(11) 0.0196(11) 0.0113(9) -0.0017(8) 0.0015(8) -0.0081(9)
O2 0.0270(12) 0.0171(12) 0.0491(15) 0.0016(11) 0.0057(11) 0.0048(10)
O3 0.0284(12) 0.0301(12) 0.0122(10) 0.0029(9) 0.0025(8) -0.0012(10)
O4 0.0188(11) 0.0257(12) 0.0388(13) -0.0080(11) 0.0044(9) -0.0059(10)
O5 0.0253(11) 0.0165(11) 0.0298(12) -0.0033(10) -0.0005(9) 0.0037(9)
O6 0.0181(10) 0.0182(10) 0.0232(11) 0.0005(9) -0.0010(8) -0.0026(9)
N1 0.0202(12) 0.0230(13) 0.0119(11) 0.0031(10) 0.0024(9) 0.0006(10)
C1 0.0153(13) 0.0154(13) 0.0125(13) -0.0007(11) -0.0029(10) 0.0013(11)
C2 0.0184(14) 0.0170(13) 0.0116(13) -0.0001(11) 0.000(1) -0.0016(11)
C3 0.0132(13) 0.0170(14) 0.0157(13) 0.0048(11) -0.0007(10) 0.0027(11)
C4 0.0244(16) 0.0323(18) 0.0141(14) 0.0034(13) 0.0058(12) 0.0048(13)
C5 0.0292(17) 0.0248(16) 0.0219(16) 0.0043(13) 0.0056(13) -0.0042(13)
C6 0.0327(17) 0.0241(16) 0.0138(14) -0.0016(12) 0.0007(12) -0.0134(14)
C7 0.0159(14) 0.0186(14) 0.0190(14) 0.0006(12) 0.0009(11) -0.0021(11)
C8 0.0152(13) 0.0166(14) 0.0171(14) 0.0002(11) 0.0011(10) 0.0006(11)
C9 0.0192(14) 0.0154(14) 0.0149(13) -0.0002(11) 0.0001(11) 0.0026(11)
C10 0.0134(13) 0.0171(14) 0.0130(13) 0.0011(11) 0.0007(10) -0.0053(11)
C11 0.0179(14) 0.0127(13) 0.0114(12) 0.0008(10) 0.0017(10) 0.0053(11)

loop_
_atom_type_symbol
_atom_type_description
_atom_type_scat_dispersion_real
_atom_type_scat_dispersion_imag
_atom_type_scat_source
C C 0.0033 0.0016 'International Tables Vol C Tables 4.2.6.8 and 6.1.1.4'
H H 0.0000 0.0000 'International Tables Vol C Tables 4.2.6.8 and 6.1.1.4'
N N 0.0061 0.0033 'International Tables Vol C Tables 4.2.6.8 and 6.1.1.4'
O O 0.0106 0.0060 'International Tables Vol C Tables 4.2.6.8 and 6.1.1.4'
W W -0.8490 6.8722 'International Tables Vol C Tables 4.2.6.8 and 6.1.1.4'

loop_
_geom_angle_atom_site_label_1
_geom_angle_atom_site_label_2
_geom_angle_atom_site_label_3
_geom_angle
_geom_angle_site_symmetry_1
_geom_angle_site_symmetry_3
_geom_angle_publ_flag
C8 W1 C10 90.53(11) . . ?
C8 W1 C9 87.50(11) . . ?
C10 W1 C9 92.16(11) . . ?
C8 W1 C11 88.19(11) . . ?
C10 W1 C11 90.58(11) . . ?
C9 W1 C11 174.92(10) . . ?
C8 W1 C7 94.46(11) . . ?
C10 W1 C7 175.01(11) . . ?
C9 W1 C7 88.20(11) . . ?
C11 W1 C7 89.45(11) . . ?
C8 W1 C1 174.79(10) . . ?
C10 W1 C1 87.05(10) . . ?
C9 W1 C1 97.2(1) . . ?
C11 W1 C1 87.22(10) . . ?
C7 W1 C1 87.97(11) . . ?
C1 O1 C6 120.9(2) . . ?
C3 N1 C4 126.4(3) . . ?
C3 N1 H1 116.8 . . ?
C4 N1 H1 116.8 . . ?
O1 C1 C2 111.3(2) . . ?
O1 C1 W1 128.5(2) . . ?
C2 C1 W1 119.9(2) . . ?
C1 C2 C3 129.7(3) . . ?
C1 C2 H2 115.1 . . ?
C3 C2 H2 115.1 . . ?
N1 C3 C2 123.6(3) . . ?
N1 C3 C5 118.6(3) . . ?
C2 C3 C5 117.8(3) . . ?
N1 C4 H4A 109.5 . . ?
N1 C4 H4B 109.5 . . ?
H4A C4 H4B 109.5 . . ?
N1 C4 H4C 109.5 . . ?
H4A C4 H4C 109.5 . . ?
H4B C4 H4C 109.5 . . ?
C3 C5 H5A 109.5 . . ?
C3 C5 H5B 109.5 . . ?
H5A C5 H5B 109.5 . . ?
C3 C5 H5C 109.5 . . ?
H5A C5 H5C 109.5 . . ?
H5B C5 H5C 109.5 . . ?
O1 C6 H6A 109.5 . . ?
O1 C6 H6B 109.5 . . ?
H6A C6 H6B 109.5 . . ?
O1 C6 H6C 109.5 . . ?
H6A C6 H6C 109.5 . . ?
H6B C6 H6C 109.5 . . ?
O2 C7 W1 178.6(3) . . ?
O3 C8 W1 178.1(3) . . ?
O4 C9 W1 175.7(2) . . ?
O5 C10 W1 177.8(2) . . ?
O6 C11 W1 177.9(2) . . ?

loop_
_geom_bond_atom_site_label_1
_geom_bond_atom_site_label_2
_geom_bond_distance
_geom_bond_site_symmetry_2
_geom_bond_publ_flag
W1 C8 1.999(3) . ?
W1 C10 2.024(3) . ?
W1 C9 2.042(3) . ?
W1 C11 2.043(3) . ?
W1 C7 2.053(3) . ?
W1 C1 2.255(3) . ?
O1 C1 1.364(3) . ?
O1 C6 1.438(3) . ?
O2 C7 1.142(4) . ?
O3 C8 1.162(3) . ?
O4 C9 1.143(3) . ?
O5 C10 1.150(4) . ?
O6 C11 1.146(3) . ?
N1 C3 1.319(4) . ?
N1 C4 1.457(4) . ?
N1 H1 0.8800 . ?
C1 C2 1.397(4) . ?
C2 C3 1.416(4) . ?
C2 H2 0.9500 . ?
C3 C5 1.498(4) . ?
C4 H4A 0.9800 . ?
C4 H4B 0.9800 . ?
C4 H4C 0.9800 . ?
C5 H5A 0.9800 . ?
C5 H5B 0.9800 . ?
C5 H5C 0.9800 . ?
C6 H6A 0.9800 . ?
C6 H6B 0.9800 . ?
C6 H6C 0.9800 . ?

loop_
_geom_hbond_atom_site_label_D
_geom_hbond_atom_site_label_H
_geom_hbond_atom_site_label_A
_geom_hbond_distance_DH
_geom_hbond_distance_HA
_geom_hbond_distance_DA
_geom_hbond_angle_DHA
_geom_hbond_site_symmetry_A
N1 H1 O1 0.88 2.00 2.655(3) 130.8 .

loop_
_geom_torsion_atom_site_label_1
_geom_torsion_atom_site_label_2
_geom_torsion_atom_site_label_3
_geom_torsion_atom_site_label_4
_geom_torsion
_geom_torsion_site_symmetry_1
_geom_torsion_site_symmetry_2
_geom_torsion_site_symmetry_3
_geom_torsion_site_symmetry_4
_geom_torsion_publ_flag
C10 W1 C1 O1 -51.6(2) . . . . ?
C9 W1 C1 O1 40.2(3) . . . . ?
C11 W1 C1 O1 -142.3(2) . . . . ?
C7 W1 C1 O1 128.2(2) . . . . ?
C10 W1 C1 C2 121.1(2) . . . . ?
C9 W1 C1 C2 -147.1(2) . . . . ?
C11 W1 C1 C2 30.4(2) . . . . ?
C7 W1 C1 C2 -59.1(2) . . . . ?
C2 C1 O1 C6 173.3(3) . . . . ?
W1 C1 O1 C6 -13.5(4) . . . . ?
O1 C1 C2 C3 4.5(4) . . . . ?
W1 C1 C2 C3 -169.4(2) . . . . ?
C1 C2 C3 N1 0.8(5) . . . . ?
C1 C2 C3 C5 178.9(3) . . . . ?
C2 C3 N1 C4 -177.9(3) . . . . ?
C5 C3 N1 C4 4.0(4) . . . . ?
